data_4312943
loop_
_publ_author_name
'Albert Figuerola'
'Carmen Diaz'
'Joan Ribas'
'Vassilis Tangoulis'
'Jaume Granell'
'Francesc Lloret'
'Jos\'e Mah\'ia'
'Miguel Maestro'

_publ_section_title
;
 Synthesis and Characterization of Heterodinuclear Ln3+-Fe3+ and Ln3+-Co3+
 Complexes, Bridged by Cyanide Ligand (Ln3+= Lanthanide Ions). Nature of
 the Magnetic Interaction in the Ln3+-Fe3+ Complexes
;
_journal_name_full 'Inorganic Chemistry'
_journal_page_first 641
_journal_page_last 649
_journal_paper_doi 10.1021/ic025669g
_journal_volume 42
_journal_year 2003
_chemical_formula_moiety 'C18 H34 Co N10 O7 Sm, 2(H2O)'
_chemical_formula_sum 'C18 H38 Co N10 O9 Sm'
_chemical_formula_weight 747.86
_chemical_name_systematic
; 
 ? 
;
_space_group_IT_number 14
_symmetry_cell_setting monoclinic
_symmetry_space_group_name_Hall '-P 2yn'
_symmetry_space_group_name_H-M 'P 1 21/n 1'
_atom_sites_solution_hydrogens geom
_atom_sites_solution_primary direct
_atom_sites_solution_secondary difmap
_audit_creation_method SHELXL-97
_cell_angle_alpha 90.00
_cell_angle_beta 96.031(1)
_cell_angle_gamma 90.00
_cell_formula_units_Z 4
_cell_length_a 17.437(1)
_cell_length_b 8.841(1)
_cell_length_c 19.812(2)
_cell_measurement_temperature 173(2)
_cell_volume 3037.3(5)
_computing_cell_refinement 'Bruker SAINT'
_computing_data_collection 'Bruker SMART'
_computing_data_reduction 'Bruker SHELXTL'
_computing_molecular_graphics 'Bruker SHELXTL'
_computing_publication_material 'Bruker SHELXTL'
_computing_structure_refinement 'SHELXL-97 (Sheldrick, 1997)'
_computing_structure_solution 'SHELXS-97 (Sheldrick, 1990)'
_diffrn_ambient_temperature 173(2)
_diffrn_measured_fraction_theta_full 0.995
_diffrn_measured_fraction_theta_max 0.995
_diffrn_measurement_device_type 'CCD area detector'
_diffrn_measurement_method 'phi and omega scans'
_diffrn_radiation_monochromator graphite
_diffrn_radiation_source 'fine-focus sealed tube'
_diffrn_radiation_type MoK\a
_diffrn_radiation_wavelength 0.71073
_diffrn_reflns_av_R_equivalents 0.0325
_diffrn_reflns_av_sigmaI/netI 0.0338
_diffrn_reflns_limit_h_max 23
_diffrn_reflns_limit_h_min -20
_diffrn_reflns_limit_k_max 11
_diffrn_reflns_limit_k_min -11
_diffrn_reflns_limit_l_max 26
_diffrn_reflns_limit_l_min -25
_diffrn_reflns_number 20841
_diffrn_reflns_theta_full 28.30
_diffrn_reflns_theta_max 28.30
_diffrn_reflns_theta_min 1.48
_diffrn_standards_decay_% 1.1
_exptl_absorpt_coefficient_mu 2.519
_exptl_absorpt_correction_T_max 0.6327
_exptl_absorpt_correction_T_min 0.4558
_exptl_absorpt_correction_type Semi-empirical
_exptl_absorpt_process_details Sadabs
_exptl_crystal_colour Colourless
_exptl_crystal_density_diffrn 1.635
_exptl_crystal_density_method 'not measured'
_exptl_crystal_description Block
_exptl_crystal_F_000 1508
_exptl_crystal_size_max 0.37
_exptl_crystal_size_mid 0.26
_exptl_crystal_size_min 0.20
_refine_diff_density_max 0.609
_refine_diff_density_min -2.329
_refine_diff_density_rms 0.153
_refine_ls_extinction_method none
_refine_ls_goodness_of_fit_ref 1.114
_refine_ls_hydrogen_treatment mixed
_refine_ls_matrix_type full
_refine_ls_number_parameters 385
_refine_ls_number_reflns 7499
_refine_ls_number_restraints 4
_refine_ls_restrained_S_all 1.120
_refine_ls_R_factor_all 0.0441
_refine_ls_R_factor_gt 0.0317
_refine_ls_shift/su_max 0.001
_refine_ls_shift/su_mean 0.000
_refine_ls_structure_factor_coef Fsqd
_refine_ls_weighting_details 'calc w=1/[\s^2^(Fo^2^)+(0.0520P)^2^+4.2462P] where P=(Fo^2^+2Fc^2^)/3'
_refine_ls_weighting_scheme calc
_refine_ls_wR_factor_gt 0.0892
_refine_ls_wR_factor_ref 0.0976
_reflns_number_gt 6075
_reflns_number_total 7499
_reflns_threshold_expression >2sigma(I)
_cod_data_source_file ic025669g-2_s2_5.cif
_cod_data_source_block complex5[Sm-Co]
_cod_depositor_comments
;
The following automatic conversions were performed:

'_symmetry_cell_setting' value 'Monoclinic' changed to 'monoclinic'
according to the built-in table from CIF Core dictionary named
'cif_core.dic' version 2.4.1 from 2010-06-29.

Automatic conversion script
Id: cif_fix_values 1646 2011-03-28 12:23:43Z adriana 
;
_cod_original_cell_volume 3037.3(4)
_cod_database_code 4312943

loop_
_symmetry_equiv_pos_as_xyz
'x, y, z'
'-x+1/2, y+1/2, -z+1/2'
'-x, -y, -z'
'x-1/2, -y-1/2, z-1/2'

loop_
_atom_site_label
_atom_site_type_symbol
_atom_site_fract_x
_atom_site_fract_y
_atom_site_fract_z
_atom_site_U_iso_or_equiv
_atom_site_adp_type
_atom_site_occupancy
_atom_site_symmetry_multiplicity
_atom_site_calc_flag
_atom_site_refinement_flags
_atom_site_disorder_assembly
_atom_site_disorder_group
Sm1 Sm 0.475142(10) -0.08350(2) 0.228011(9) 0.01436(7) Uani 1 1 d . . .
Co1 Co 0.28782(3) 0.24883(6) 0.04290(2) 0.01222(10) Uani 1 1 d . . .
O1 O 0.49045(17) -0.1863(4) 0.34294(15) 0.0270(7) Uani 1 1 d D . .
H1A H 0.5361 -0.2158 0.3525 0.09(3) Uiso 1 1 calc R . .
O2 O 0.37422(18) -0.2731(4) 0.23363(15) 0.0290(7) Uani 1 1 d . . .
H2A H 0.3639 -0.2817 0.2739 0.045(16) Uiso 1 1 calc R . .
H2B H 0.3628 -0.3514 0.2038 0.07(2) Uiso 1 1 d R . .
O3 O 0.48374(17) -0.2822(3) 0.14464(15) 0.0259(7) Uani 1 1 d D . .
H3A H 0.5208 -0.2641 0.1219 0.07(2) Uiso 1 1 calc R . .
H3B H 0.4413 -0.3602 0.1346 0.048(16) Uiso 1 1 d RD . .
O4 O 0.60830(18) 0.7428(4) 0.43358(16) 0.0266(6) Uani 1 1 d D . .
H4A H 0.629(2) 0.820(3) 0.448(2) 0.018(12) Uiso 1 1 d D . .
H4B H 0.642(2) 0.680(5) 0.440(3) 0.033(15) Uiso 1 1 d D . .
O5 O 0.37391(18) 0.0287(4) 0.28341(16) 0.0305(7) Uani 1 1 d . . .
O6 O 0.53130(18) 0.1301(4) 0.29127(17) 0.0306(7) Uani 1 1 d . . .
O7 O 0.60416(17) -0.1841(4) 0.25450(15) 0.0308(7) Uani 1 1 d . . .
O8 O 0.55204(18) 0.0326(4) 0.14983(16) 0.0307(7) Uani 1 1 d . . .
O9 O 0.4729(3) -0.4138(6) 0.2296(3) 0.0864(19) Uani 1 1 d . . .
H9A H 0.5040 -0.4455 0.2618 0.130 Uiso 1 1 calc R . .
N1 N 0.3845(2) 0.0265(4) 0.13371(17) 0.0241(7) Uani 1 1 d . . .
N2 N 0.1871(3) 0.4824(5) -0.0376(2) 0.0371(10) Uani 1 1 d . . .
N3 N 0.3560(2) 0.5045(4) 0.13295(19) 0.0288(8) Uani 1 1 d . . .
N4 N 0.2207(2) -0.0028(5) -0.05041(19) 0.0315(9) Uani 1 1 d . . .
N5 N 0.1554(2) 0.1978(4) 0.12895(19) 0.0280(8) Uani 1 1 d . . .
N6 N 0.4172(2) 0.2899(5) -0.04719(19) 0.0303(9) Uani 1 1 d . . .
N7 N 0.5818(2) 0.2283(4) 0.08320(18) 0.0262(8) Uani 1 1 d . . .
N8 N 0.3187(2) 0.2229(4) 0.33581(17) 0.0220(7) Uani 1 1 d . . .
N9 N 0.7192(2) -0.2805(6) 0.2361(2) 0.0415(12) Uani 1 1 d . . .
N10 N 0.5322(2) 0.2924(5) 0.3792(2) 0.0415(11) Uani 1 1 d . . .
C1 C 0.3482(2) 0.1089(4) 0.09841(19) 0.0173(8) Uani 1 1 d . . .
C2 C 0.2260(2) 0.3929(5) -0.0089(2) 0.0222(8) Uani 1 1 d . . .
C3 C 0.3296(2) 0.4081(4) 0.09976(19) 0.0185(7) Uani 1 1 d . . .
C4 C 0.2468(2) 0.0917(5) -0.01553(19) 0.0185(7) Uani 1 1 d . . .
C5 C 0.2061(2) 0.2174(4) 0.09718(19) 0.0189(8) Uani 1 1 d . . .
C6 C 0.3686(2) 0.2754(4) -0.01296(19) 0.0194(8) Uani 1 1 d . . .
C7 C 0.3460(2) 0.0840(5) 0.3337(2) 0.0237(8) Uani 1 1 d . . .
H7 H 0.340(2) 0.032(5) 0.382(2) 0.015(11) Uiso 1 1 d . . .
C8 C 0.3180(3) 0.3238(6) 0.2775(3) 0.0388(12) Uani 1 1 d . . .
H8A H 0.3396 0.2711 0.2403 0.058 Uiso 1 1 calc R . .
H8B H 0.3491 0.4136 0.2902 0.058 Uiso 1 1 calc R . .
H8C H 0.2649 0.3545 0.2628 0.058 Uiso 1 1 calc R . .
C9 C 0.2892(3) 0.2803(5) 0.3966(2) 0.0323(10) Uani 1 1 d . . .
H9B H 0.2932 0.2015 0.4316 0.048 Uiso 1 1 calc R . .
H9C H 0.2350 0.3096 0.3861 0.048 Uiso 1 1 calc R . .
H9D H 0.3194 0.3687 0.4132 0.048 Uiso 1 1 calc R . .
C10 C 0.5332(3) 0.1580(6) 0.3533(3) 0.0326(10) Uani 1 1 d . . .
H10 H 0.531(4) 0.082(8) 0.378(4) 0.07(3) Uiso 1 1 d . . .
C11 C 0.5344(4) 0.3132(10) 0.4530(4) 0.073(2) Uani 1 1 d . . .
H11A H 0.5373 0.2142 0.4754 0.110 Uiso 1 1 calc R . .
H11B H 0.4877 0.3659 0.4634 0.110 Uiso 1 1 calc R . .
H11C H 0.5798 0.3733 0.4693 0.110 Uiso 1 1 calc R . .
C12 C 0.5283(5) 0.4248(8) 0.3379(4) 0.082(3) Uani 1 1 d . . .
H12A H 0.5266 0.3956 0.2901 0.124 Uiso 1 1 calc R . .
H12B H 0.5740 0.4875 0.3504 0.124 Uiso 1 1 calc R . .
H12C H 0.4818 0.4822 0.3450 0.124 Uiso 1 1 calc R . .
C13 C 0.6536(3) -0.2186(6) 0.2167(2) 0.0326(11) Uani 1 1 d . . .
H13 H 0.643(3) -0.214(6) 0.175(3) 0.028(13) Uiso 1 1 d . . .
C14 C 0.7749(4) -0.3181(10) 0.1890(3) 0.076(3) Uani 1 1 d . . .
H14A H 0.7551 -0.2860 0.1431 0.114 Uiso 1 1 calc R . .
H14B H 0.7836 -0.4277 0.1894 0.114 Uiso 1 1 calc R . .
H14C H 0.8237 -0.2661 0.2027 0.114 Uiso 1 1 calc R . .
C15 C 0.7390(5) -0.3192(15) 0.3058(4) 0.127(5) Uani 1 1 d . . .
H15A H 0.6973 -0.2881 0.3323 0.191 Uiso 1 1 calc R . .
H15B H 0.7867 -0.2672 0.3230 0.191 Uiso 1 1 calc R . .
H15C H 0.7465 -0.4287 0.3099 0.191 Uiso 1 1 calc R . .
C16 C 0.5757(3) 0.0839(5) 0.0973(2) 0.0285(9) Uani 1 1 d . . .
H16 H 0.604(3) 0.024(6) 0.062(3) 0.040(15) Uiso 1 1 d . . .
C17 C 0.5534(5) 0.3414(7) 0.1282(3) 0.066(2) Uani 1 1 d . . .
H17A H 0.5337 0.2907 0.1669 0.099 Uiso 1 1 calc R . .
H17B H 0.5118 0.3998 0.1033 0.099 Uiso 1 1 calc R . .
H17C H 0.5956 0.4096 0.1446 0.099 Uiso 1 1 calc R . .
C18 C 0.6141(3) 0.2794(6) 0.0224(3) 0.0438(13) Uani 1 1 d . . .
H18A H 0.6302 0.1916 -0.0028 0.066 Uiso 1 1 calc R . .
H18B H 0.6588 0.3442 0.0353 0.066 Uiso 1 1 calc R . .
H18C H 0.5751 0.3368 -0.0062 0.066 Uiso 1 1 calc R . .
H1B H 0.454(2) -0.225(6) 0.358(3) 0.052(18) Uiso 1 1 d D . .

loop_
_atom_site_aniso_label
_atom_site_aniso_U_11
_atom_site_aniso_U_22
_atom_site_aniso_U_33
_atom_site_aniso_U_23
_atom_site_aniso_U_13
_atom_site_aniso_U_12
Sm1 0.01498(10) 0.01347(10) 0.01462(10) -0.00048(7) 0.00159(6) 0.00060(7)
Co1 0.0132(2) 0.0126(2) 0.0111(2) -0.00032(17) 0.00244(17) 0.00027(18)
O1 0.0180(15) 0.0383(18) 0.0246(15) 0.0109(13) 0.0019(12) -0.0006(13)
O2 0.0332(16) 0.0365(18) 0.0195(14) -0.0104(13) 0.0137(12) -0.0165(14)
O3 0.0241(15) 0.0303(17) 0.0259(15) -0.0114(12) 0.0148(12) -0.0089(12)
O4 0.0246(15) 0.0204(15) 0.0326(17) -0.0005(13) -0.0079(13) -0.0013(13)
O5 0.0283(16) 0.0334(17) 0.0306(17) -0.0068(14) 0.0067(13) 0.0103(14)
O6 0.0365(18) 0.0244(16) 0.0311(16) -0.0097(13) 0.0045(14) -0.0092(13)
O7 0.0190(14) 0.048(2) 0.0250(16) 0.0015(14) 0.0027(12) 0.0097(14)
O8 0.0309(17) 0.0296(16) 0.0330(17) 0.0098(13) 0.0106(14) -0.0054(13)
O9 0.100(5) 0.062(4) 0.093(5) -0.001(3) -0.010(4) 0.004(3)
N1 0.0248(18) 0.0264(18) 0.0207(17) 0.0041(14) 0.0005(14) 0.0038(14)
N2 0.049(3) 0.027(2) 0.033(2) 0.0026(17) -0.0069(19) 0.0094(19)
N3 0.036(2) 0.0235(19) 0.0270(19) -0.0090(15) 0.0041(16) -0.0091(16)
N4 0.039(2) 0.028(2) 0.0269(19) -0.0055(16) -0.0008(16) -0.0052(17)
N5 0.0255(18) 0.033(2) 0.0264(19) 0.0004(16) 0.0091(15) 0.0008(15)
N6 0.0280(19) 0.037(2) 0.0278(19) -0.0055(16) 0.0129(16) -0.0046(16)
N7 0.0324(19) 0.0220(18) 0.0250(18) 0.0047(14) 0.0067(15) -0.0023(15)
N8 0.0245(17) 0.0232(18) 0.0185(16) 0.0012(13) 0.0037(13) 0.0029(14)
N9 0.0228(19) 0.075(3) 0.028(2) 0.016(2) 0.0084(16) 0.020(2)
N10 0.027(2) 0.044(3) 0.053(3) -0.030(2) 0.0023(19) -0.0032(18)
C1 0.0189(18) 0.0176(19) 0.0159(17) -0.0019(14) 0.0045(14) -0.0018(14)
C2 0.025(2) 0.022(2) 0.0184(18) -0.0023(15) -0.0005(15) 0.0004(16)
C3 0.0203(18) 0.0192(18) 0.0169(17) 0.0017(15) 0.0055(14) 0.0000(15)
C4 0.0207(18) 0.0202(19) 0.0148(16) 0.0013(15) 0.0027(14) -0.0009(16)
C5 0.0168(17) 0.024(2) 0.0158(17) -0.0018(14) -0.0003(14) 0.0008(15)
C6 0.0207(19) 0.0191(19) 0.0183(18) -0.0023(14) 0.0020(15) -0.0013(15)
C7 0.0237(19) 0.026(2) 0.0221(19) -0.0004(17) 0.0028(15) 0.0043(17)
C8 0.056(3) 0.029(3) 0.032(3) 0.010(2) 0.007(2) 0.009(2)
C9 0.040(3) 0.032(3) 0.026(2) -0.0081(18) 0.0088(19) 0.009(2)
C10 0.028(2) 0.035(3) 0.036(3) -0.011(2) 0.0049(19) -0.009(2)
C11 0.052(4) 0.103(6) 0.067(4) -0.061(4) 0.020(3) -0.019(4)
C12 0.106(6) 0.041(4) 0.091(6) -0.025(4) -0.032(5) 0.012(4)
C13 0.028(2) 0.050(3) 0.019(2) -0.001(2) -0.0014(17) 0.012(2)
C14 0.049(4) 0.133(7) 0.052(4) 0.027(4) 0.031(3) 0.052(4)
C15 0.073(5) 0.269(14) 0.043(4) 0.058(6) 0.021(4) 0.099(7)
C16 0.027(2) 0.027(2) 0.031(2) 0.0032(19) 0.0038(18) -0.0031(19)
C17 0.111(6) 0.033(3) 0.059(4) 0.001(3) 0.034(4) 0.011(4)
C18 0.052(3) 0.045(3) 0.036(3) 0.014(2) 0.010(2) -0.008(3)

loop_
_atom_type_symbol
_atom_type_description
_atom_type_scat_dispersion_real
_atom_type_scat_dispersion_imag
_atom_type_scat_source
C C 0.0033 0.0016 'International Tables Vol C Tables 4.2.6.8 and 6.1.1.4'
H H 0.0000 0.0000 'International Tables Vol C Tables 4.2.6.8 and 6.1.1.4'
N N 0.0061 0.0033 'International Tables Vol C Tables 4.2.6.8 and 6.1.1.4'
O O 0.0106 0.0060 'International Tables Vol C Tables 4.2.6.8 and 6.1.1.4'
Co Co 0.3494 0.9721 'International Tables Vol C Tables 4.2.6.8 and 6.1.1.4'
Sm Sm -0.1638 3.4418 'International Tables Vol C Tables 4.2.6.8 and 6.1.1.4'

loop_
_geom_angle_atom_site_label_1
_geom_angle_atom_site_label_2
_geom_angle_atom_site_label_3
_geom_angle
_geom_angle_site_symmetry_1
_geom_angle_site_symmetry_3
_geom_angle_publ_flag
O8 Sm1 O5 127.77(12) . . ?
O8 Sm1 O6 77.04(11) . . ?
O5 Sm1 O6 73.50(11) . . ?
O8 Sm1 O7 74.12(11) . . ?
O5 Sm1 O7 140.01(11) . . ?
O6 Sm1 O7 81.85(12) . . ?
O8 Sm1 O3 77.88(11) . . ?
O5 Sm1 O3 135.60(11) . . ?
O6 Sm1 O3 150.25(10) . . ?
O7 Sm1 O3 76.08(11) . . ?
O8 Sm1 O1 138.81(11) . . ?
O5 Sm1 O1 74.91(11) . . ?
O6 Sm1 O1 78.95(11) . . ?
O7 Sm1 O1 69.72(10) . . ?
O3 Sm1 O1 110.92(11) . . ?
O8 Sm1 O2 141.47(11) . . ?
O5 Sm1 O2 72.15(11) . . ?
O6 Sm1 O2 140.16(10) . . ?
O7 Sm1 O2 113.26(11) . . ?
O3 Sm1 O2 68.31(9) . . ?
O1 Sm1 O2 73.17(10) . . ?
O8 Sm1 N1 72.73(11) . . ?
O5 Sm1 N1 75.14(11) . . ?
O6 Sm1 N1 105.79(12) . . ?
O7 Sm1 N1 143.11(10) . . ?
O3 Sm1 N1 81.56(11) . . ?
O1 Sm1 N1 146.78(11) . . ?
O2 Sm1 N1 84.24(12) . . ?
O8 Sm1 O9 116.50(14) . . ?
O5 Sm1 O9 113.50(14) . . ?
O6 Sm1 O9 141.34(13) . . ?
O7 Sm1 O9 69.13(14) . . ?
O3 Sm1 O9 44.40(13) . . ?
O1 Sm1 O9 67.53(13) . . ?
O2 Sm1 O9 45.78(13) . . ?
N1 Sm1 O9 112.78(14) . . ?
C5 Co1 C6 178.36(17) . . ?
C5 Co1 C2 89.25(17) . . ?
C6 Co1 C2 90.92(17) . . ?
C5 Co1 C1 88.84(16) . . ?
C6 Co1 C1 91.04(16) . . ?
C2 Co1 C1 177.34(17) . . ?
C5 Co1 C3 92.09(16) . . ?
C6 Co1 C3 89.54(16) . . ?
C2 Co1 C3 89.08(17) . . ?
C1 Co1 C3 89.13(16) . . ?
C5 Co1 C4 88.92(16) . . ?
C6 Co1 C4 89.45(16) . . ?
C2 Co1 C4 90.29(17) . . ?
C1 Co1 C4 91.53(17) . . ?
C3 Co1 C4 178.81(16) . . ?
Sm1 O1 H1A 109.5 . . ?
Sm1 O1 H1B 119(4) . . ?
H1A O1 H1B 123.4 . . ?
Sm1 O2 H2A 109.5 . . ?
Sm1 O2 H2B 126.6 . . ?
H2A O2 H2B 119.3 . . ?
Sm1 O3 H3A 109.5 . . ?
Sm1 O3 H3B 122.0 . . ?
H3A O3 H3B 127.4 . . ?
H4A O4 H4B 103(5) . . ?
C7 O5 Sm1 153.4(3) . . ?
C10 O6 Sm1 129.2(3) . . ?
C13 O7 Sm1 130.5(3) . . ?
C16 O8 Sm1 163.4(3) . . ?
Sm1 O9 H9A 109.5 . . ?
C1 N1 Sm1 163.5(3) . . ?
C16 N7 C18 121.6(4) . . ?
C16 N7 C17 119.8(4) . . ?
C18 N7 C17 118.6(4) . . ?
C7 N8 C9 120.9(4) . . ?
C7 N8 C8 121.1(4) . . ?
C9 N8 C8 118.0(4) . . ?
C13 N9 C15 120.4(5) . . ?
C13 N9 C14 122.4(4) . . ?
C15 N9 C14 117.1(5) . . ?
C10 N10 C12 122.0(5) . . ?
C10 N10 C11 120.5(6) . . ?
C12 N10 C11 117.5(5) . . ?
N1 C1 Co1 178.0(4) . . ?
N2 C2 Co1 176.9(4) . . ?
N3 C3 Co1 178.4(4) . . ?
N4 C4 Co1 178.8(4) . . ?
N5 C5 Co1 178.5(4) . . ?
N6 C6 Co1 179.1(4) . . ?
O5 C7 N8 124.1(4) . . ?
O5 C7 H7 128(2) . . ?
N8 C7 H7 107(2) . . ?
N8 C8 H8A 109.5 . . ?
N8 C8 H8B 109.5 . . ?
H8A C8 H8B 109.5 . . ?
N8 C8 H8C 109.5 . . ?
H8A C8 H8C 109.5 . . ?
H8B C8 H8C 109.5 . . ?
N8 C9 H9B 109.5 . . ?
N8 C9 H9C 109.5 . . ?
H9A C9 H9B 109.5 . . ?
N8 C9 H9D 109.5 . . ?
H9B C9 H9D 109.5 . . ?
H9C C9 H9D 109.5 . . ?
O6 C10 N10 124.7(5) . . ?
O6 C10 H10 115(5) . . ?
N10 C10 H10 120(5) . . ?
N10 C11 H11A 109.5 . . ?
N10 C11 H11B 109.5 . . ?
H11A C11 H11B 109.5 . . ?
N10 C11 H11C 109.5 . . ?
H11A C11 H11C 109.5 . . ?
H11B C11 H11C 109.5 . . ?
N10 C12 H12A 109.5 . . ?
N10 C12 H12B 109.5 . . ?
H12A C12 H12B 109.5 . . ?
N10 C12 H12C 109.5 . . ?
H12A C12 H12C 109.5 . . ?
H12B C12 H12C 109.5 . . ?
O7 C13 N9 125.2(4) . . ?
O7 C13 H13 120(4) . . ?
N9 C13 H13 115(4) . . ?
N9 C14 H14A 109.5 . . ?
N9 C14 H14B 109.5 . . ?
H14A C14 H14B 109.5 . . ?
N9 C14 H14C 109.5 . . ?
H14A C14 H14C 109.5 . . ?
H14B C14 H14C 109.5 . . ?
N9 C15 H15A 109.5 . . ?
N9 C15 H15B 109.5 . . ?
H15A C15 H15B 109.5 . . ?
N9 C15 H15C 109.5 . . ?
H15A C15 H15C 109.5 . . ?
H15B C15 H15C 109.5 . . ?
O8 C16 N7 124.9(4) . . ?
O8 C16 H16 127(3) . . ?
N7 C16 H16 107(3) . . ?
N7 C17 H17A 109.5 . . ?
N7 C17 H17B 109.5 . . ?
H17A C17 H17B 109.5 . . ?
N7 C17 H17C 109.5 . . ?
H17A C17 H17C 109.5 . . ?
H17B C17 H17C 109.5 . . ?
N7 C18 H18A 109.5 . . ?
N7 C18 H18B 109.5 . . ?
H18A C18 H18B 109.5 . . ?
N7 C18 H18C 109.5 . . ?
H18A C18 H18C 109.5 . . ?
H18B C18 H18C 109.5 . . ?

loop_
_geom_bond_atom_site_label_1
_geom_bond_atom_site_label_2
_geom_bond_distance
_geom_bond_site_symmetry_2
_geom_bond_publ_flag
Sm1 O8 2.385(3) . ?
Sm1 O5 2.390(3) . ?
Sm1 O6 2.416(3) . ?
Sm1 O7 2.425(3) . ?
Sm1 O3 2.426(3) . ?
Sm1 O1 2.440(3) . ?
Sm1 O2 2.442(3) . ?
Sm1 N1 2.513(3) . ?
Sm1 O9 2.921(5) . ?
Co1 C5 1.893(4) . ?
Co1 C6 1.895(4) . ?
Co1 C2 1.899(4) . ?
Co1 C1 1.899(4) . ?
Co1 C3 1.900(4) . ?
Co1 C4 1.900(4) . ?
O1 H1A 0.8400 . ?
O1 H1B 0.82(2) . ?
O2 H2A 0.8400 . ?
O2 H2B 0.9189 . ?
O3 H3A 0.8400 . ?
O3 H3B 1.0154 . ?
O4 H4A 0.806(19) . ?
O4 H4B 0.811(19) . ?
O5 C7 1.253(5) . ?
O6 C10 1.251(6) . ?
O7 C13 1.238(5) . ?
O8 C16 1.246(5) . ?
O9 H9A 0.8400 . ?
N1 C1 1.152(5) . ?
N2 C2 1.153(6) . ?
N3 C3 1.144(5) . ?
N4 C4 1.147(5) . ?
N5 C5 1.151(5) . ?
N6 C6 1.147(5) . ?
N7 C16 1.313(6) . ?
N7 C18 1.454(6) . ?
N7 C17 1.460(7) . ?
N8 C7 1.320(5) . ?
N8 C9 1.450(5) . ?
N8 C8 1.459(6) . ?
N9 C13 1.289(6) . ?
N9 C15 1.428(8) . ?
N9 C14 1.456(6) . ?
N10 C10 1.294(6) . ?
N10 C12 1.425(9) . ?
N10 C11 1.470(8) . ?
C7 H7 1.08(4) . ?
C8 H8A 0.9800 . ?
C8 H8B 0.9800 . ?
C8 H8C 0.9800 . ?
C9 H9B 0.9800 . ?
C9 H9C 0.9800 . ?
C9 H9D 0.9800 . ?
C10 H10 0.84(7) . ?
C11 H11A 0.9800 . ?
C11 H11B 0.9800 . ?
C11 H11C 0.9800 . ?
C12 H12A 0.9800 . ?
C12 H12B 0.9800 . ?
C12 H12C 0.9800 . ?
C13 H13 0.82(5) . ?
C14 H14A 0.9800 . ?
C14 H14B 0.9800 . ?
C14 H14C 0.9800 . ?
C15 H15A 0.9800 . ?
C15 H15B 0.9800 . ?
C15 H15C 0.9800 . ?
C16 H16 1.04(5) . ?
C17 H17A 0.9800 . ?
C17 H17B 0.9800 . ?
C17 H17C 0.9800 . ?
C18 H18A 0.9800 . ?
C18 H18B 0.9800 . ?
C18 H18C 0.9800 . ?

loop_
_geom_hbond_atom_site_label_D
_geom_hbond_atom_site_label_H
_geom_hbond_atom_site_label_A
_geom_hbond_distance_DH
_geom_hbond_distance_HA
_geom_hbond_distance_DA
_geom_hbond_angle_DHA
_geom_hbond_site_symmetry_A
O1 H1A O4 0.84 1.97 2.658(4) 138.6 1_545
O2 H2A N5 0.84 2.00 2.836(5) 177.3 2_545
O1 H1B N5 0.82(2) 2.06(3) 2.851(5) 164(6) 2_545
O2 H2B N3 0.92 1.89 2.795(5) 168.1 1_545
O3 H3B N3 1.02 1.91 2.909(5) 168.6 1_545
O3 H3A N6 0.84 1.94 2.723(4) 155.5 3_655
O4 H4A N2 0.806(19) 2.03(2) 2.820(5) 167(4) 4_676
O4 H4B N4 0.811(19) 2.08(2) 2.884(5) 173(5) 4_666

loop_
_geom_torsion_atom_site_label_1
_geom_torsion_atom_site_label_2
_geom_torsion_atom_site_label_3
_geom_torsion_atom_site_label_4
_geom_torsion
_geom_torsion_site_symmetry_1
_geom_torsion_site_symmetry_2
_geom_torsion_site_symmetry_3
_geom_torsion_site_symmetry_4
_geom_torsion_publ_flag
O8 Sm1 O5 C7 -105.1(7) . . . . ?
O6 Sm1 O5 C7 -46.8(7) . . . . ?
O7 Sm1 O5 C7 7.5(8) . . . . ?
O3 Sm1 O5 C7 140.5(7) . . . . ?
O1 Sm1 O5 C7 35.9(7) . . . . ?
O2 Sm1 O5 C7 112.7(7) . . . . ?
N1 Sm1 O5 C7 -158.7(7) . . . . ?
O9 Sm1 O5 C7 92.6(7) . . . . ?
O8 Sm1 O6 C10 -167.1(4) . . . . ?
O5 Sm1 O6 C10 56.6(4) . . . . ?
O7 Sm1 O6 C10 -91.6(4) . . . . ?
O3 Sm1 O6 C10 -133.9(4) . . . . ?
O1 Sm1 O6 C10 -20.8(4) . . . . ?
O2 Sm1 O6 C10 25.2(5) . . . . ?
N1 Sm1 O6 C10 125.3(4) . . . . ?
O9 Sm1 O6 C10 -50.6(5) . . . . ?
O8 Sm1 O7 C13 -37.0(4) . . . . ?
O5 Sm1 O7 C13 -167.7(4) . . . . ?
O6 Sm1 O7 C13 -115.8(5) . . . . ?
O3 Sm1 O7 C13 44.1(4) . . . . ?
O1 Sm1 O7 C13 163.0(5) . . . . ?
O2 Sm1 O7 C13 102.7(4) . . . . ?
N1 Sm1 O7 C13 -10.3(5) . . . . ?
O9 Sm1 O7 C13 90.2(5) . . . . ?
O5 Sm1 O8 C16 -82.8(12) . . . . ?
O6 Sm1 O8 C16 -139.6(12) . . . . ?
O7 Sm1 O8 C16 135.3(12) . . . . ?
O3 Sm1 O8 C16 56.5(11) . . . . ?
O1 Sm1 O8 C16 164.6(11) . . . . ?
O2 Sm1 O8 C16 27.8(12) . . . . ?
N1 Sm1 O8 C16 -28.3(11) . . . . ?
O9 Sm1 O8 C16 79.1(12) . . . . ?
O8 Sm1 N1 C1 -74.8(11) . . . . ?
O5 Sm1 N1 C1 63.4(11) . . . . ?
O6 Sm1 N1 C1 -4.2(11) . . . . ?
O7 Sm1 N1 C1 -101.8(11) . . . . ?
O3 Sm1 N1 C1 -154.7(11) . . . . ?
O1 Sm1 N1 C1 89.7(11) . . . . ?
O2 Sm1 N1 C1 136.5(11) . . . . ?
O9 Sm1 N1 C1 173.1(11) . . . . ?
Sm1 N1 C1 Co1 -35(11) . . . . ?
C5 Co1 C1 N1 -57(10) . . . . ?
C6 Co1 C1 N1 125(10) . . . . ?
C2 Co1 C1 N1 -13(13) . . . . ?
C3 Co1 C1 N1 35(10) . . . . ?
C4 Co1 C1 N1 -146(10) . . . . ?
C5 Co1 C2 N2 37(8) . . . . ?
C6 Co1 C2 N2 -145(8) . . . . ?
C1 Co1 C2 N2 -7(10) . . . . ?
C3 Co1 C2 N2 -55(8) . . . . ?
C4 Co1 C2 N2 126(8) . . . . ?
C5 Co1 C3 N3 -175(100) . . . . ?
C6 Co1 C3 N3 5(15) . . . . ?
C2 Co1 C3 N3 -86(15) . . . . ?
C1 Co1 C3 N3 96(15) . . . . ?
C4 Co1 C3 N3 -28(20) . . . . ?
C5 Co1 C4 N4 24(19) . . . . ?
C6 Co1 C4 N4 -156(19) . . . . ?
C2 Co1 C4 N4 -65(19) . . . . ?
C1 Co1 C4 N4 113(19) . . . . ?
C3 Co1 C4 N4 -124(18) . . . . ?
C6 Co1 C5 N5 -44(18) . . . . ?
C2 Co1 C5 N5 52(15) . . . . ?
C1 Co1 C5 N5 -130(15) . . . . ?
C3 Co1 C5 N5 141(15) . . . . ?
C4 Co1 C5 N5 -39(15) . . . . ?
C5 Co1 C6 N6 -4(34) . . . . ?
C2 Co1 C6 N6 -100(30) . . . . ?
C1 Co1 C6 N6 82(30) . . . . ?
C3 Co1 C6 N6 171(100) . . . . ?
C4 Co1 C6 N6 -9(30) . . . . ?
Sm1 O5 C7 N8 120.2(6) . . . . ?
C9 N8 C7 O5 -178.3(4) . . . . ?
C8 N8 C7 O5 1.0(7) . . . . ?
Sm1 O6 C10 N10 -148.1(4) . . . . ?
C12 N10 C10 O6 0.3(8) . . . . ?
C11 N10 C10 O6 179.9(5) . . . . ?
Sm1 O7 C13 N9 -175.4(4) . . . . ?
C15 N9 C13 O7 1.9(11) . . . . ?
C14 N9 C13 O7 -180.0(6) . . . . ?
Sm1 O8 C16 N7 107.5(11) . . . . ?
C18 N7 C16 O8 176.5(5) . . . . ?
C17 N7 C16 O8 -5.4(8) . . . . ?
